data_2224618
loop_
_publ_author_name
'Islam, M. A. A. A. A.'
'Tarafder, M. T. H.'
'Zakaria, C. M.'
'Guidolin, N.'
'Zangrando, E.'

_publ_section_title
;
 (<i>E</i>)-4-Octyloxybenzaldehyde thiosemicarbazone
;
_journal_coeditor_code FJ2264
_journal_issue 1
_journal_name_full 'Acta Crystallographica Section E'
_journal_page_first o241
_journal_paper_doi 10.1107/S1600536809054841
_journal_volume 66
_journal_year 2010
_chemical_formula_iupac 'C16 H25 N3 O S'
_chemical_formula_moiety 'C16 H25 N3 O S'
_chemical_formula_sum 'C16 H25 N3 O S'
_chemical_formula_weight 307.45
_chemical_name_systematic
;
(<i>E</i>)-4-Octyloxybenzaldehyde thiosemicarbazone
;
_space_group_IT_number 2
_symmetry_cell_setting triclinic
_symmetry_space_group_name_Hall '-P 1'
_symmetry_space_group_name_H-M 'P -1'
_atom_sites_solution_hydrogens geom
_atom_sites_solution_primary direct
_atom_sites_solution_secondary difmap
_audit_creation_method SHELXL-97
_cell_angle_alpha 94.74(2)
_cell_angle_beta 91.85(2)
_cell_angle_gamma 104.42(3)
_cell_formula_units_Z 2
_cell_length_a 5.785(2)
_cell_length_b 7.586(2)
_cell_length_c 20.789(4)
_cell_measurement_reflns_used 146
_cell_measurement_temperature 293(2)
_cell_measurement_theta_max 18.1
_cell_measurement_theta_min 3.0
_cell_volume 879.2(4)
_computing_cell_refinement 'DENZO (Otwinowski & Minor, 1997)'
_computing_data_collection 'XPRESS (MacScience, 2002)'
_computing_data_reduction 'DENZO and SCALEPACK (Otwinowski & Minor, 1997)'
_computing_molecular_graphics 'ORTEP-3 for Windows (Farrugia, 1997)'
_computing_publication_material 'WinGX (Farrugia, 1999)'
_computing_structure_refinement 'SHELX97 (Sheldrick, 2008)'
_computing_structure_solution 'SHELX97 (Sheldrick, 2008)'
_diffrn_ambient_temperature 293(2)
_diffrn_measured_fraction_theta_full 0.971
_diffrn_measured_fraction_theta_max 0.971
_diffrn_measurement_device_type 'Enraf--Nonius dip1030 image-plate diffractometer'
_diffrn_measurement_method '\f-scans with narrow frames'
_diffrn_radiation_monochromator graphite
_diffrn_radiation_source 'fine-focus sealed tube'
_diffrn_radiation_type MoK\a
_diffrn_radiation_wavelength 0.71073
_diffrn_reflns_av_R_equivalents 0.0302
_diffrn_reflns_av_sigmaI/netI 0.0202
_diffrn_reflns_limit_h_max 7
_diffrn_reflns_limit_h_min -7
_diffrn_reflns_limit_k_max 8
_diffrn_reflns_limit_k_min -9
_diffrn_reflns_limit_l_max 25
_diffrn_reflns_limit_l_min -25
_diffrn_reflns_number 9930
_diffrn_reflns_theta_full 25.67
_diffrn_reflns_theta_max 25.67
_diffrn_reflns_theta_min 3.64
_exptl_absorpt_coefficient_mu 0.187
_exptl_absorpt_correction_type none
_exptl_crystal_colour colorless
_exptl_crystal_density_diffrn 1.161
_exptl_crystal_density_method 'not measured'
_exptl_crystal_description plate
_exptl_crystal_F_000 332
_exptl_crystal_size_max 0.42
_exptl_crystal_size_mid 0.40
_exptl_crystal_size_min 0.14
_refine_diff_density_max 0.187
_refine_diff_density_min -0.183
_refine_ls_extinction_method none
_refine_ls_goodness_of_fit_ref 1.036
_refine_ls_hydrogen_treatment constr
_refine_ls_matrix_type full
_refine_ls_number_parameters 191
_refine_ls_number_reflns 3226
_refine_ls_number_restraints 0
_refine_ls_restrained_S_all 1.036
_refine_ls_R_factor_all 0.0514
_refine_ls_R_factor_gt 0.0453
_refine_ls_shift/su_max 0.000
_refine_ls_shift/su_mean 0.000
_refine_ls_structure_factor_coef Fsqd
_refine_ls_weighting_details 'calc w=1/[\s^2^(Fo^2^)+(0.1026P)^2^+0.0242P] where P=(Fo^2^+2Fc^2^)/3'
_refine_ls_weighting_scheme calc
_refine_ls_wR_factor_gt 0.1351
_refine_ls_wR_factor_ref 0.1398
_reflns_number_gt 2749
_reflns_number_total 3226
_reflns_threshold_expression >2\s(I)
_cod_data_source_file fj2264.cif
_cod_data_source_block I
_cod_database_code 2224618
_cod_database_fobs_code 2224618

loop_
_symmetry_equiv_pos_as_xyz
'x, y, z'
'-x, -y, -z'

loop_
_atom_site_type_symbol
_atom_site_label
_atom_site_fract_x
_atom_site_fract_y
_atom_site_fract_z
_atom_site_U_iso_or_equiv
_atom_site_adp_type
_atom_site_calc_flag
_atom_site_refinement_flags
_atom_site_occupancy
_atom_site_disorder_assembly
_atom_site_disorder_group
S S1 1.33919(6) -0.29398(5) 0.99374(2) 0.06930(19) Uani d . 1 . .
N N1 1.0386(2) 0.02579(17) 0.89975(6) 0.0648(3) Uani d . 1 . .
N N2 1.1983(2) -0.04336(17) 0.93483(6) 0.0690(3) Uani d . 1 . .
H H2 1.3435 0.0203 0.9421 0.083 Uiso calc R 1 . .
N N3 0.9025(2) -0.29670(17) 0.94909(6) 0.0668(3) Uani d . 1 . .
H H3A 0.8033 -0.2489 0.9295 0.080 Uiso calc R 1 . .
H H3B 0.8534 -0.4024 0.9631 0.080 Uiso calc R 1 . .
O O1 0.6110(2) 0.55328(16) 0.73145(6) 0.0812(3) Uani d . 1 . .
C C1 1.1305(2) -0.20768(19) 0.95761(7) 0.0591(3) Uani d . 1 . .
C C2 1.1216(3) 0.1882(2) 0.88465(7) 0.0663(4) Uani d . 1 . .
H H2A 1.2764 0.2498 0.8995 0.080 Uiso calc R 1 . .
C C3 0.9864(3) 0.2818(2) 0.84546(7) 0.0630(4) Uani d . 1 . .
C C4 0.7501(3) 0.2031(2) 0.82202(7) 0.0681(4) Uani d . 1 . .
H H4 0.6725 0.0867 0.8321 0.082 Uiso calc R 1 . .
C C5 0.6322(3) 0.2971(2) 0.78409(8) 0.0716(4) Uani d . 1 . .
H H5 0.4761 0.2431 0.7683 0.086 Uiso calc R 1 . .
C C6 0.7444(3) 0.4721(2) 0.76919(7) 0.0677(4) Uani d . 1 . .
C C7 0.9777(3) 0.5528(2) 0.79263(7) 0.0726(4) Uani d . 1 . .
H H7 1.0536 0.6704 0.7833 0.087 Uiso calc R 1 . .
C C8 1.0957(3) 0.4563(2) 0.82997(7) 0.0698(4) Uani d . 1 . .
H H8 1.2526 0.5100 0.8451 0.084 Uiso calc R 1 . .
C C9 0.7089(4) 0.7404(2) 0.72041(9) 0.0880(5) Uani d . 1 . .
H H9A 0.8564 0.7529 0.6983 0.106 Uiso calc R 1 . .
H H9B 0.7432 0.8161 0.7612 0.106 Uiso calc R 1 . .
C C10 0.5257(4) 0.7986(3) 0.67937(9) 0.0890(5) Uani d . 1 . .
H H10A 0.3717 0.7624 0.6982 0.107 Uiso calc R 1 . .
H H10B 0.5693 0.9309 0.6805 0.107 Uiso calc R 1 . .
C C11 0.5012(4) 0.7192(3) 0.60985(8) 0.0811(5) Uani d . 1 . .
H H11A 0.4523 0.5869 0.6085 0.097 Uiso calc R 1 . .
H H11B 0.6561 0.7522 0.5913 0.097 Uiso calc R 1 . .
C C12 0.3221(3) 0.7838(3) 0.56889(9) 0.0817(5) Uani d . 1 . .
H H12A 0.1660 0.7448 0.5863 0.098 Uiso calc R 1 . .
H H12B 0.3662 0.9164 0.5727 0.098 Uiso calc R 1 . .
C C13 0.3025(3) 0.7155(2) 0.49799(9) 0.0826(5) Uani d . 1 . .
H H13A 0.2573 0.5828 0.4940 0.099 Uiso calc R 1 . .
H H13B 0.4583 0.7543 0.4803 0.099 Uiso calc R 1 . .
C C14 0.1228(3) 0.7824(3) 0.45814(8) 0.0810(5) Uani d . 1 . .
H H14A -0.0331 0.7420 0.4756 0.097 Uiso calc R 1 . .
H H14B 0.1667 0.9150 0.4629 0.097 Uiso calc R 1 . .
C C15 0.1029(4) 0.7182(3) 0.38689(9) 0.0891(5) Uani d . 1 . .
H H15A 0.0562 0.5857 0.3819 0.107 Uiso calc R 1 . .
H H15B 0.2589 0.7573 0.3693 0.107 Uiso calc R 1 . .
C C16 -0.0752(4) 0.7893(3) 0.34816(10) 0.0987(6) Uani d . 1 . .
H H16A -0.2329 0.7416 0.3624 0.148 Uiso calc R 1 . .
H H16B -0.0710 0.7509 0.3031 0.148 Uiso calc R 1 . .
H H16C -0.0347 0.9204 0.3544 0.148 Uiso calc R 1 . .

loop_
_atom_site_aniso_label
_atom_site_aniso_U_11
_atom_site_aniso_U_22
_atom_site_aniso_U_33
_atom_site_aniso_U_12
_atom_site_aniso_U_13
_atom_site_aniso_U_23
S1 0.0526(3) 0.0696(3) 0.0871(3) 0.01517(17) -0.00582(18) 0.02038(19)
N1 0.0600(7) 0.0703(8) 0.0671(7) 0.0211(5) -0.0045(5) 0.0120(6)
N2 0.0551(7) 0.0706(8) 0.0817(8) 0.0141(6) -0.0097(6) 0.0204(6)
N3 0.0527(6) 0.0681(7) 0.0810(8) 0.0158(5) -0.0032(5) 0.0155(6)
O1 0.0863(8) 0.0834(7) 0.0823(7) 0.0315(6) -0.0029(6) 0.0277(6)
C1 0.0534(7) 0.0639(8) 0.0604(8) 0.0158(6) 0.0003(6) 0.0060(6)
C2 0.0666(9) 0.0705(9) 0.0627(8) 0.0181(7) -0.0032(6) 0.0120(7)
C3 0.0680(8) 0.0687(8) 0.0555(7) 0.0224(6) 0.0007(6) 0.0090(6)
C4 0.0709(9) 0.0664(8) 0.0691(9) 0.0191(7) 0.0004(7) 0.0152(7)
C5 0.0677(9) 0.0792(10) 0.0713(9) 0.0228(7) -0.0027(7) 0.0159(7)
C6 0.0774(9) 0.0744(9) 0.0587(8) 0.0309(7) 0.0027(7) 0.0132(7)
C7 0.0831(10) 0.0666(9) 0.0687(9) 0.0177(7) 0.0007(7) 0.0153(7)
C8 0.0712(9) 0.0711(9) 0.0662(9) 0.0159(7) -0.0042(7) 0.0102(7)
C9 0.1125(15) 0.0781(11) 0.0813(11) 0.0368(10) -0.0047(10) 0.0185(9)
C10 0.1121(15) 0.0853(11) 0.0837(12) 0.0468(11) 0.0025(10) 0.0239(9)
C11 0.0900(12) 0.0816(11) 0.0815(11) 0.0349(9) 0.0066(9) 0.0225(8)
C12 0.0882(12) 0.0861(11) 0.0802(11) 0.0350(9) 0.0053(9) 0.0224(9)
C13 0.0886(12) 0.0810(11) 0.0843(11) 0.0299(9) 0.0039(9) 0.0174(9)
C14 0.0875(12) 0.0802(10) 0.0797(11) 0.0276(9) 0.0040(8) 0.0146(8)
C15 0.0945(13) 0.0900(12) 0.0859(12) 0.0307(10) -0.0021(9) 0.0068(9)
C16 0.1001(14) 0.1156(15) 0.0842(12) 0.0372(12) -0.0079(10) 0.0060(11)

loop_
_atom_type_symbol
_atom_type_description
_atom_type_scat_dispersion_real
_atom_type_scat_dispersion_imag
_atom_type_scat_source
C C 0.0033 0.0016 'International Tables Vol C Tables 4.2.6.8 and 6.1.1.4'
H H 0.0000 0.0000 'International Tables Vol C Tables 4.2.6.8 and 6.1.1.4'
N N 0.0061 0.0033 'International Tables Vol C Tables 4.2.6.8 and 6.1.1.4'
O O 0.0106 0.0060 'International Tables Vol C Tables 4.2.6.8 and 6.1.1.4'
S S 0.1246 0.1234 'International Tables Vol C Tables 4.2.6.8 and 6.1.1.4'

loop_
_geom_angle_atom_site_label_1
_geom_angle_atom_site_label_2
_geom_angle_atom_site_label_3
_geom_angle_site_symmetry_1
_geom_angle_site_symmetry_3
_geom_angle
_geom_angle_publ_flag
C2 N1 N2 . . 114.83(13) ?
C1 N2 N1 . . 121.23(12) ?
C1 N2 H2 . . 119.4 ?
N1 N2 H2 . . 119.4 ?
C1 N3 H3A . . 120.0 ?
C1 N3 H3B . . 120.0 ?
H3A N3 H3B . . 120.0 ?
C6 O1 C9 . . 117.89(14) ?
N3 C1 N2 . . 117.74(13) ?
N3 C1 S1 . . 123.14(12) ?
N2 C1 S1 . . 119.09(11) ?
N1 C2 C3 . . 123.26(14) ?
N1 C2 H2A . . 118.4 ?
C3 C2 H2A . . 118.4 ?
C8 C3 C4 . . 118.26(14) ?
C8 C3 C2 . . 118.79(14) ?
C4 C3 C2 . . 122.94(15) ?
C5 C4 C3 . . 120.37(15) ?
C5 C4 H4 . . 119.8 ?
C3 C4 H4 . . 119.8 ?
C4 C5 C6 . . 120.57(15) ?
C4 C5 H5 . . 119.7 ?
C6 C5 H5 . . 119.7 ?
O1 C6 C7 . . 124.47(15) ?
O1 C6 C5 . . 115.77(15) ?
C7 C6 C5 . . 119.76(15) ?
C8 C7 C6 . . 119.26(15) ?
C8 C7 H7 . . 120.4 ?
C6 C7 H7 . . 120.4 ?
C7 C8 C3 . . 121.78(15) ?
C7 C8 H8 . . 119.1 ?
C3 C8 H8 . . 119.1 ?
O1 C9 C10 . . 107.53(17) ?
O1 C9 H9A . . 110.2 ?
C10 C9 H9A . . 110.2 ?
O1 C9 H9B . . 110.2 ?
C10 C9 H9B . . 110.2 ?
H9A C9 H9B . . 108.5 ?
C11 C10 C9 . . 114.12(15) ?
C11 C10 H10A . . 108.7 ?
C9 C10 H10A . . 108.7 ?
C11 C10 H10B . . 108.7 ?
C9 C10 H10B . . 108.7 ?
H10A C10 H10B . . 107.6 ?
C10 C11 C12 . . 113.38(15) ?
C10 C11 H11A . . 108.9 ?
C12 C11 H11A . . 108.9 ?
C10 C11 H11B . . 108.9 ?
C12 C11 H11B . . 108.9 ?
H11A C11 H11B . . 107.7 ?
C13 C12 C11 . . 114.97(15) ?
C13 C12 H12A . . 108.5 ?
C11 C12 H12A . . 108.5 ?
C13 C12 H12B . . 108.5 ?
C11 C12 H12B . . 108.5 ?
H12A C12 H12B . . 107.5 ?
C12 C13 C14 . . 113.91(15) ?
C12 C13 H13A . . 108.8 ?
C14 C13 H13A . . 108.8 ?
C12 C13 H13B . . 108.8 ?
C14 C13 H13B . . 108.8 ?
H13A C13 H13B . . 107.7 ?
C15 C14 C13 . . 114.88(16) ?
C15 C14 H14A . . 108.5 ?
C13 C14 H14A . . 108.5 ?
C15 C14 H14B . . 108.5 ?
C13 C14 H14B . . 108.5 ?
H14A C14 H14B . . 107.5 ?
C14 C15 C16 . . 113.71(16) ?
C14 C15 H15A . . 108.8 ?
C16 C15 H15A . . 108.8 ?
C14 C15 H15B . . 108.8 ?
C16 C15 H15B . . 108.8 ?
H15A C15 H15B . . 107.7 ?
C15 C16 H16A . . 109.5 ?
C15 C16 H16B . . 109.5 ?
H16A C16 H16B . . 109.5 ?
C15 C16 H16C . . 109.5 ?
H16A C16 H16C . . 109.5 ?
H16B C16 H16C . . 109.5 ?

loop_
_geom_bond_atom_site_label_1
_geom_bond_atom_site_label_2
_geom_bond_site_symmetry_2
_geom_bond_distance
_geom_bond_publ_flag
S1 C1 . 1.6930(15) ?
N1 C2 . 1.275(2) ?
N1 N2 . 1.3863(16) ?
N2 C1 . 1.341(2) ?
N2 H2 . 0.8600 ?
N3 C1 . 1.3227(19) ?
N3 H3A . 0.8600 ?
N3 H3B . 0.8600 ?
O1 C6 . 1.3665(19) ?
O1 C9 . 1.432(2) ?
C2 C3 . 1.453(2) ?
C2 H2A . 0.9300 ?
C3 C8 . 1.387(2) ?
C3 C4 . 1.402(2) ?
C4 C5 . 1.377(2) ?
C4 H4 . 0.9300 ?
C5 C6 . 1.390(2) ?
C5 H5 . 0.9300 ?
C6 C7 . 1.389(2) ?
C7 C8 . 1.383(2) ?
C7 H7 . 0.9300 ?
C8 H8 . 0.9300 ?
C9 C10 . 1.511(3) ?
C9 H9A . 0.9700 ?
C9 H9B . 0.9700 ?
C10 C11 . 1.507(3) ?
C10 H10A . 0.9700 ?
C10 H10B . 0.9700 ?
C11 C12 . 1.518(2) ?
C11 H11A . 0.9700 ?
C11 H11B . 0.9700 ?
C12 C13 . 1.513(3) ?
C12 H12A . 0.9700 ?
C12 H12B . 0.9700 ?
C13 C14 . 1.517(2) ?
C13 H13A . 0.9700 ?
C13 H13B . 0.9700 ?
C14 C15 . 1.512(3) ?
C14 H14A . 0.9700 ?
C14 H14B . 0.9700 ?
C15 C16 . 1.515(3) ?
C15 H15A . 0.9700 ?
C15 H15B . 0.9700 ?
C16 H16A . 0.9600 ?
C16 H16B . 0.9600 ?
C16 H16C . 0.9600 ?

loop_
_geom_torsion_atom_site_label_1
_geom_torsion_atom_site_label_2
_geom_torsion_atom_site_label_3
_geom_torsion_atom_site_label_4
_geom_torsion_site_symmetry_1
_geom_torsion_site_symmetry_2
_geom_torsion_site_symmetry_3
_geom_torsion_site_symmetry_4
_geom_torsion
_geom_torsion_publ_flag
C2 N1 N2 C1 . . . . 175.56(13) ?
N1 N2 C1 N3 . . . . -4.3(2) ?
N1 N2 C1 S1 . . . . 174.08(10) ?
N2 N1 C2 C3 . . . . 177.06(12) ?
N1 C2 C3 C8 . . . . -177.92(14) ?
N1 C2 C3 C4 . . . . 1.6(2) ?
C8 C3 C4 C5 . . . . 0.7(2) ?
C2 C3 C4 C5 . . . . -178.83(13) ?
C3 C4 C5 C6 . . . . -0.8(2) ?
C9 O1 C6 C7 . . . . -6.4(2) ?
C9 O1 C6 C5 . . . . 173.52(14) ?
C4 C5 C6 O1 . . . . -179.76(13) ?
C4 C5 C6 C7 . . . . 0.1(2) ?
O1 C6 C7 C8 . . . . -179.39(14) ?
C5 C6 C7 C8 . . . . 0.7(2) ?
C6 C7 C8 C3 . . . . -0.9(2) ?
C4 C3 C8 C7 . . . . 0.2(2) ?
C2 C3 C8 C7 . . . . 179.72(13) ?
C6 O1 C9 C10 . . . . -178.39(13) ?
O1 C9 C10 C11 . . . . -73.0(2) ?
C9 C10 C11 C12 . . . . -178.21(16) ?
C10 C11 C12 C13 . . . . 176.73(17) ?
C11 C12 C13 C14 . . . . -179.85(15) ?
C12 C13 C14 C15 . . . . 179.08(16) ?
C13 C14 C15 C16 . . . . -179.20(17) ?

loop_
_cod_related_entry_id
_cod_related_entry_database
_cod_related_entry_code
1 ChemSpider 7845294
